data_1555227
loop_
_publ_author_name
'Wang, Yu-Qi'
'He, Yu-Tao'
'Zhang, Lu-Lu'
'Wu, Xin-Xing'
'Liu, Xue-Yuan'
'Liang, Yong-Min'

_publ_section_title
;
 Palladium-Catalyzed Radical Cascade Iododifluoromethylation/Cyclization
 of 1,6-Enynes with Ethyl Difluoroiodoacetate.
;
_journal_issue 17
_journal_name_full 'Organic letters'
_journal_page_first 4280
_journal_page_last 4283
_journal_paper_doi 10.1021/acs.orglett.5b02068
_journal_volume 17
_journal_year 2015
_chemical_formula_moiety 'C24 H25 F3 I N O4 S'
_chemical_formula_sum 'C24 H25 F3 I N O4 S'
_chemical_formula_weight 607.41
_space_group_crystal_system monoclinic
_space_group_IT_number 14
_space_group_name_Hall '-P 2ybc'
_space_group_name_H-M_alt 'P 1 21/c 1'
_atom_sites_solution_hydrogens geom
_atom_sites_solution_primary direct
_atom_sites_solution_secondary difmap
_audit_creation_date 2015-06-03
_audit_creation_method
;
Olex2 1.2
(compiled 2014.11.28 svn.r3106 for OlexSys, GUI svn.r4959)
;
_cell_angle_alpha 90.00
_cell_angle_beta 100.921(2)
_cell_angle_gamma 90.00
_cell_formula_units_Z 8
_cell_length_a 13.4658(3)
_cell_length_b 20.2837(7)
_cell_length_c 19.4390(5)
_cell_measurement_reflns_used 3365
_cell_measurement_temperature 293.18(10)
_cell_measurement_theta_max 23.8440
_cell_measurement_theta_min 3.8440
_cell_volume 5213.3(3)
_computing_cell_refinement
;
CrysAlisPro, Agilent Technologies,
Version 1.171.37.33 (release 27-03-2014 CrysAlis171 .NET)
(compiled Mar 27 2014,17:12:48)
;
_computing_data_collection
;
CrysAlisPro, Agilent Technologies,
Version 1.171.37.33 (release 27-03-2014 CrysAlis171 .NET)
(compiled Mar 27 2014,17:12:48)
;
_computing_data_reduction
;
CrysAlisPro, Agilent Technologies,
Version 1.171.37.33 (release 27-03-2014 CrysAlis171 .NET)
(compiled Mar 27 2014,17:12:48)
;
_computing_molecular_graphics 'Olex2 (Dolomanov et al., 2009)'
_computing_publication_material 'Olex2 (Dolomanov et al., 2009)'
_computing_structure_refinement 'ShelXL (Sheldrick, 2008)'
_computing_structure_solution 'ShelXS (Sheldrick, 2008)'
_diffrn_ambient_environment air
_diffrn_ambient_temperature 293.18(10)
_diffrn_detector 'CCD plate'
_diffrn_detector_area_resol_mean 16.0733
_diffrn_detector_type Eos
_diffrn_measured_fraction_theta_full 0.995
_diffrn_measured_fraction_theta_max 0.996
_diffrn_measurement_details
;
#__ type_ start__ end____ width___ exp.time_
  1 omega  -34.00   -7.00   1.0000    3.0000
omega____ theta____ kappa____ phi______ frames
    -       20.5854  -57.0000   90.0000 27

#__ type_ start__ end____ width___ exp.time_
  2 omega  -20.00   41.00   1.0000    3.0000
omega____ theta____ kappa____ phi______ frames
    -       20.5854  -99.0000  120.0000 61

#__ type_ start__ end____ width___ exp.time_
  3 omega   34.00   96.00   1.0000    3.0000
omega____ theta____ kappa____ phi______ frames
    -       20.5854 -178.0000   30.0000 62

#__ type_ start__ end____ width___ exp.time_
  4 omega  -52.00  -13.00   1.0000    3.0000
omega____ theta____ kappa____ phi______ frames
    -       20.5854  -38.0000  150.0000 39

#__ type_ start__ end____ width___ exp.time_
  5 omega   53.00   87.00   1.0000    3.0000
omega____ theta____ kappa____ phi______ frames
    -       20.5854 -178.0000  120.0000 34

#__ type_ start__ end____ width___ exp.time_
  6 omega   58.00   89.00   1.0000    3.0000
omega____ theta____ kappa____ phi______ frames
    -       20.5854   57.0000 -180.0000 31
;
_diffrn_measurement_device 'four-circle diffractometer'
_diffrn_measurement_device_type 'SuperNova, Dual, Cu at zero, Eos'
_diffrn_measurement_method '\w scans'
_diffrn_orient_matrix_UB_11 -0.0071750000
_diffrn_orient_matrix_UB_12 0.0053163000
_diffrn_orient_matrix_UB_13 -0.0366719000
_diffrn_orient_matrix_UB_21 0.0250444000
_diffrn_orient_matrix_UB_22 0.0308163000
_diffrn_orient_matrix_UB_23 0.0059613000
_diffrn_orient_matrix_UB_31 0.0468905000
_diffrn_orient_matrix_UB_32 -0.0156640000
_diffrn_orient_matrix_UB_33 -0.0007263000
_diffrn_radiation_monochromator mirror
_diffrn_radiation_probe x-ray
_diffrn_radiation_type MoK\a
_diffrn_radiation_wavelength 0.71073
_diffrn_reflns_av_R_equivalents 0.0533
_diffrn_reflns_av_unetI/netI 0.0919
_diffrn_reflns_limit_h_max 16
_diffrn_reflns_limit_h_min -10
_diffrn_reflns_limit_k_max 23
_diffrn_reflns_limit_k_min -25
_diffrn_reflns_limit_l_max 23
_diffrn_reflns_limit_l_min -23
_diffrn_reflns_number 23268
_diffrn_reflns_theta_full 25.50
_diffrn_reflns_theta_max 26.02
_diffrn_reflns_theta_min 3.38
_diffrn_source 'SuperNova (Mo) X-ray Source'
_exptl_absorpt_coefficient_mu 1.359
_exptl_absorpt_correction_T_max 1.00000
_exptl_absorpt_correction_T_min 0.88889
_exptl_absorpt_correction_type multi-scan
_exptl_absorpt_process_details
;
CrysAlisPro, Agilent Technologies,
Version 1.171.37.33 (release 27-03-2014 CrysAlis171 .NET)
(compiled Mar 27 2014,17:12:48)
Empirical absorption correction using spherical harmonics,
 implemented in SCALE3 ABSPACK scaling algorithm.
;
_exptl_crystal_density_diffrn 1.548
_exptl_crystal_density_method 'not measured'
_exptl_crystal_description
;
;
_exptl_crystal_F_000 2432
_refine_diff_density_max 1.106
_refine_diff_density_min -0.611
_refine_diff_density_rms 0.087
_refine_ls_extinction_method none
_refine_ls_goodness_of_fit_ref 1.044
_refine_ls_hydrogen_treatment constr
_refine_ls_matrix_type full
_refine_ls_number_parameters 619
_refine_ls_number_reflns 10222
_refine_ls_number_restraints 36
_refine_ls_restrained_S_all 1.063
_refine_ls_R_factor_all 0.1263
_refine_ls_R_factor_gt 0.0600
_refine_ls_shift/su_max 0.001
_refine_ls_shift/su_mean 0.000
_refine_ls_structure_factor_coef Fsqd
_refine_ls_weighting_details 'calc w=1/[\s^2^(Fo^2^)+(0.0448P)^2^+0.0000P] where P=(Fo^2^+2Fc^2^)/3'
_refine_ls_weighting_scheme calc
_refine_ls_wR_factor_gt 0.1152
_refine_ls_wR_factor_ref 0.1529
_reflns_number_gt 5369
_reflns_number_total 10222
_reflns_threshold_expression >2sigma(I)
_cod_data_source_file ol5b02068_si_002.cif
_cod_data_source_block zhangyq0521
_cod_database_code 1555227
_reflns_odcompleteness_completeness 99.71
_reflns_odcompleteness_iscentric 1
_reflns_odcompleteness_theta 26.32
_olex2_refinement_description
;
1. Fixed Uiso
 At 1.2 times of:
  All C(H) groups, All C(H,H) groups
 At 1.5 times of:
  All C(H,H,H) groups
2. Uiso/Uaniso restraints and constraints
Uanis(C38) \\sim Ueq, Uanis(C39) \\sim Ueq, Uanis(O44) \\sim Ueq, Uanis(C17)
\\sim Ueq, Uanis(C16) \\sim Ueq, Uanis(O63) \\sim Ueq: with sigma of 0.01 and
sigma for terminal atoms of 0.02
3.a Secondary CH2 refined with riding coordinates:
 C9(H9A,H9B), C10(H10A,H10B), C13(H13A,H13B), C16(H16A,H16B), C33(H33A,H33B),
 C34(H34A,H34B), C36(H36A,H36B), C38(H38A,H38B)
3.b Aromatic/amide H refined with riding coordinates:
 C2(H2), C3(H3), C4(H4), C5(H5), C19(H19), C20(H20), C22(H22), C23(H23),
 C26(H26), C27(H27), C28(H28), C29(H29), C41(H41), C42(H42), C44(H44), C45(H45)
3.c Idealised Me refined as rotating group:
 C12(H12A,H12B,H12C), C17(H17A,H17B,H17C), C24(H24A,H24B,H24C), C39(H39A,H39B,
 H39C), C46(H46A,H46B,H46C), C62(H62A,H62B,H62C)
;
_olex2_date_sample_data_collection 2015-05-21
_olex2_submission_special_instructions 'No special instructions were received'

loop_
_space_group_symop_id
_space_group_symop_operation_xyz
1 'x, y, z'
2 '-x, y+1/2, -z+1/2'
3 '-x, -y, -z'
4 'x, -y-1/2, z-1/2'

loop_
_atom_site_label
_atom_site_type_symbol
_atom_site_fract_x
_atom_site_fract_y
_atom_site_fract_z
_atom_site_U_iso_or_equiv
_atom_site_adp_type
_atom_site_occupancy
_atom_site_calc_flag
_atom_site_refinement_flags_posn
_atom_site_refinement_flags_adp
I1 I 0.09104(3) 0.33735(3) -0.08748(2) 0.0702(2) Uani 1 d . .
S1 S 0.05407(15) 0.35687(11) 0.20598(9) 0.0677(6) Uani 1 d . .
F1 F -0.1756(4) 0.2768(3) -0.1326(2) 0.0987(15) Uani 1 d . .
F2 F -0.3608(3) 0.4308(2) 0.0461(2) 0.0875(14) Uani 1 d . .
F3 F -0.3214(3) 0.3345(3) 0.0890(2) 0.0866(15) Uani 1 d . .
O1AA O 0.1564(4) 0.3782(3) 0.2094(3) 0.0836(16) Uani 1 d . .
O26 O -0.0035(4) 0.3805(3) 0.2548(2) 0.0890(18) Uani 1 d . .
O54 O -0.4476(4) 0.2825(3) -0.0168(3) 0.0958(18) Uani 1 d . .
O63 O -0.4674(5) 0.3789(3) -0.0669(3) 0.111(2) Uani 1 d . U
N1 N -0.0067(4) 0.3798(3) 0.1292(3) 0.0567(15) Uani 1 d . .
C1 C -0.1902(6) 0.3395(4) -0.1555(3) 0.0545(18) Uani 1 d . .
C2 C -0.2685(5) 0.3503(5) -0.2078(3) 0.066(2) Uani 1 d . .
H2 H -0.3101 0.3159 -0.2273 0.079 Uiso 1 calc R .
C3 C -0.2857(5) 0.4137(5) -0.2317(4) 0.071(2) Uani 1 d . .
H3 H -0.3411 0.4233 -0.2668 0.085 Uiso 1 calc R .
C4 C -0.2197(6) 0.4633(4) -0.2031(3) 0.067(2) Uani 1 d . .
H4 H -0.2293 0.5060 -0.2206 0.080 Uiso 1 calc R .
C5 C -0.1389(5) 0.4500(4) -0.1481(3) 0.066(2) Uani 1 d . .
H5 H -0.0949 0.4834 -0.1292 0.080 Uiso 1 calc R .
C6 C -0.1252(5) 0.3863(4) -0.1221(3) 0.0511(18) Uani 1 d . .
C7 C -0.0451(4) 0.3712(3) -0.0600(3) 0.0474(16) Uani 1 d . .
C8 C -0.0516(4) 0.3766(3) 0.0067(3) 0.0421(15) Uani 1 d . .
C9 C 0.0343(5) 0.3629(4) 0.0661(3) 0.0556(18) Uani 1 d . .
H9A H 0.0542 0.3169 0.0667 0.067 Uiso 1 calc R .
H9B H 0.0924 0.3902 0.0627 0.067 Uiso 1 calc R .
C10 C -0.1159(4) 0.3684(4) 0.1106(3) 0.0534(18) Uani 1 d . .
H10A H -0.1513 0.3907 0.1429 0.064 Uiso 1 calc R .
H10B H -0.1314 0.3217 0.1102 0.064 Uiso 1 calc R .
C11 C -0.1440(5) 0.3980(3) 0.0366(3) 0.0492(16) Uani 1 d . .
C12 C -0.1471(5) 0.4737(3) 0.0399(4) 0.065(2) Uani 1 d . .
H12A H -0.0824 0.4899 0.0630 0.098 Uiso 1 calc GR .
H12B H -0.1980 0.4871 0.0656 0.098 Uiso 1 calc GR .
H12C H -0.1629 0.4912 -0.0067 0.098 Uiso 1 calc GR .
C13 C -0.2431(4) 0.3676(3) -0.0049(3) 0.0472(16) Uani 1 d . .
H13A H -0.2595 0.3901 -0.0497 0.057 Uiso 1 calc R .
H13B H -0.2297 0.3219 -0.0145 0.057 Uiso 1 calc R .
C14 C -0.3352(5) 0.3697(4) 0.0285(3) 0.0516(17) Uani 1 d . .
C15 C -0.4257(5) 0.3379(4) -0.0197(4) 0.0580(19) Uani 1 d . .
C16 C -0.5428(9) 0.3529(6) -0.1280(6) 0.143(4) Uani 1 d . U
H16A H -0.5192 0.3610 -0.1714 0.171 Uiso 1 calc R .
H16B H -0.5514 0.3058 -0.1232 0.171 Uiso 1 calc R .
C17 C -0.6308(10) 0.3839(9) -0.1291(8) 0.203(7) Uani 1 d . U
H17A H -0.6542 0.3749 -0.0864 0.305 Uiso 1 calc GR .
H17B H -0.6798 0.3686 -0.1682 0.305 Uiso 1 calc GR .
H17C H -0.6213 0.4305 -0.1333 0.305 Uiso 1 calc GR .
C18 C 0.0541(5) 0.2712(4) 0.2080(3) 0.0557(18) Uani 1 d . .
C19 C -0.0286(5) 0.2376(4) 0.2222(3) 0.0582(19) Uani 1 d . .
H19 H -0.0836 0.2608 0.2324 0.070 Uiso 1 calc R .
C20 C -0.0298(5) 0.1702(5) 0.2213(3) 0.065(2) Uani 1 d . .
H20 H -0.0853 0.1480 0.2321 0.078 Uiso 1 calc R .
C21 C 0.0490(6) 0.1349(4) 0.2050(3) 0.065(2) Uani 1 d . .
C22 C 0.1303(6) 0.1678(5) 0.1902(4) 0.079(3) Uani 1 d . .
H22 H 0.1844 0.1442 0.1791 0.094 Uiso 1 calc R .
C23 C 0.1337(6) 0.2355(5) 0.1915(4) 0.073(2) Uani 1 d . .
H23 H 0.1899 0.2574 0.1813 0.087 Uiso 1 calc R .
C24 C 0.0460(7) 0.0600(5) 0.2041(5) 0.102(3) Uani 1 d . .
H24A H 0.0895 0.0437 0.1741 0.154 Uiso 1 calc GR .
H24B H -0.0220 0.0454 0.1870 0.154 Uiso 1 calc GR .
H24C H 0.0687 0.0436 0.2508 0.154 Uiso 1 calc GR .
I2 I -0.63540(3) 0.13093(3) -0.17511(2) 0.0702(2) Uani 1 d . .
S2 S -0.58340(15) 0.15818(11) 0.12734(10) 0.0676(6) Uani 1 d . .
F4 F -0.3776(4) 0.2096(3) -0.1656(2) 0.0904(14) Uani 1 d . .
F5 F -0.2132(3) 0.1951(3) 0.0965(2) 0.0923(15) Uani 1 d . .
F6 F -0.1742(3) 0.0927(3) 0.0878(2) 0.0957(16) Uani 1 d . .
O15 O -0.6835(4) 0.1331(3) 0.1064(3) 0.0846(18) Uani 1 d . .
O25 O -0.5235(4) 0.1409(3) 0.1942(2) 0.0876(18) Uani 1 d . .
O44 O -0.0615(5) 0.1215(3) -0.0035(4) 0.119(2) Uani 1 d . U
O52 O -0.0767(4) 0.2254(3) 0.0233(3) 0.0974(19) Uani 1 d . .
N2 N -0.5208(4) 0.1316(3) 0.0691(2) 0.0515(14) Uani 1 d . .
C0AA C -0.1960(5) 0.1475(4) 0.0500(4) 0.060(2) Uani 1 d . .
C25 C -0.3549(5) 0.1463(4) -0.1770(3) 0.0560(18) Uani 1 d . .
C26 C -0.2778(6) 0.1337(5) -0.2110(4) 0.073(2) Uani 1 d . .
H26 H -0.2401 0.1676 -0.2255 0.087 Uiso 1 calc R .
C27 C -0.2577(7) 0.0693(5) -0.2230(4) 0.087(3) Uani 1 d . .
H27 H -0.2058 0.0585 -0.2464 0.104 Uiso 1 calc R .
C28 C -0.3144(7) 0.0203(5) -0.2005(4) 0.093(3) Uani 1 d . .
H28 H -0.2998 -0.0235 -0.2086 0.111 Uiso 1 calc R .
C29 C -0.3932(6) 0.0348(4) -0.1657(4) 0.078(2) Uani 1 d . .
H29 H -0.4324 0.0011 -0.1522 0.093 Uiso 1 calc R .
C30 C -0.4911(5) 0.1163(3) -0.1111(3) 0.0495(16) Uani 1 d . .
C31 C -0.4124(5) 0.0995(4) -0.1514(3) 0.0464(16) Uani 1 d . .
C32 C -0.4801(4) 0.1219(3) -0.0422(3) 0.0459(16) Uani 1 d . .
C33 C -0.5661(4) 0.1394(3) -0.0052(3) 0.0500(17) Uani 1 d . .
H33A H -0.5886 0.1844 -0.0155 0.060 Uiso 1 calc R .
H33B H -0.6230 0.1098 -0.0188 0.060 Uiso 1 calc R .
C34 C -0.4112(4) 0.1476(3) 0.0779(3) 0.0476(17) Uani 1 d . .
H34A H -0.3733 0.1306 0.1217 0.057 Uiso 1 calc R .
H34B H -0.4000 0.1947 0.0753 0.057 Uiso 1 calc R .
C35 C -0.3843(4) 0.1111(3) 0.0143(3) 0.0461(16) Uani 1 d . .
C36 C -0.2879(4) 0.1397(3) -0.0079(3) 0.0451(15) Uani 1 d . .
H36A H -0.2697 0.1113 -0.0436 0.054 Uiso 1 calc R .
H36B H -0.3046 0.1826 -0.0291 0.054 Uiso 1 calc R .
C37 C -0.1044(6) 0.1698(5) 0.0216(4) 0.066(2) Uani 1 d . .
C38 C 0.0243(10) 0.1372(7) -0.0398(8) 0.156(5) Uani 1 d . U
H38A H -0.0026 0.1517 -0.0872 0.187 Uiso 1 calc R .
H38B H 0.0638 0.1730 -0.0154 0.187 Uiso 1 calc R .
C39 C 0.0823(12) 0.0865(10) -0.0418(9) 0.238(8) Uani 1 d . U
H39A H 0.1113 0.0732 0.0051 0.356 Uiso 1 calc GR .
H39B H 0.1354 0.0980 -0.0664 0.356 Uiso 1 calc GR .
H39C H 0.0432 0.0509 -0.0657 0.356 Uiso 1 calc GR .
C40 C -0.5898(5) 0.2447(4) 0.1208(3) 0.0519(18) Uani 1 d . .
C41 C -0.5136(6) 0.2816(5) 0.1602(3) 0.069(2) Uani 1 d . .
H41 H -0.4609 0.2610 0.1904 0.083 Uiso 1 calc R .
C42 C -0.5165(6) 0.3499(5) 0.1542(4) 0.073(2) Uani 1 d . .
H42 H -0.4651 0.3749 0.1806 0.088 Uiso 1 calc R .
C43 C -0.5938(6) 0.3810(5) 0.1101(4) 0.070(2) Uani 1 d . .
C44 C -0.6699(6) 0.3425(5) 0.0721(4) 0.078(3) Uani 1 d . .
H44 H -0.7232 0.3627 0.0421 0.093 Uiso 1 calc R .
C45 C -0.6679(5) 0.2748(5) 0.0779(4) 0.071(2) Uani 1 d . .
H45 H -0.7201 0.2497 0.0525 0.085 Uiso 1 calc R .
C46 C -0.5965(7) 0.4558(5) 0.1026(5) 0.109(3) Uani 1 d . .
H46A H -0.5921 0.4675 0.0554 0.163 Uiso 1 calc GR .
H46B H -0.5404 0.4747 0.1344 0.163 Uiso 1 calc GR .
H46C H -0.6586 0.4724 0.1132 0.163 Uiso 1 calc GR .
C62 C -0.3717(5) 0.0368(3) 0.0295(3) 0.0604(19) Uani 1 d . .
H62A H -0.3638 0.0140 -0.0124 0.091 Uiso 1 calc GR .
H62B H -0.4304 0.0203 0.0452 0.091 Uiso 1 calc GR .
H62C H -0.3129 0.0296 0.0653 0.091 Uiso 1 calc GR .

loop_
_atom_site_aniso_label
_atom_site_aniso_U_11
_atom_site_aniso_U_22
_atom_site_aniso_U_33
_atom_site_aniso_U_23
_atom_site_aniso_U_13
_atom_site_aniso_U_12
I1 0.0455(3) 0.0993(5) 0.0638(3) -0.0055(3) 0.0054(2) -0.0026(3)
S1 0.0640(12) 0.0814(16) 0.0491(10) -0.0096(10) -0.0117(9) 0.0000(12)
F1 0.095(3) 0.095(4) 0.098(3) -0.006(3) -0.003(3) -0.019(3)
F2 0.064(3) 0.089(4) 0.111(3) -0.039(3) 0.020(2) 0.001(3)
F3 0.057(3) 0.135(4) 0.068(3) 0.023(3) 0.012(2) -0.010(3)
O1AA 0.064(3) 0.095(5) 0.078(3) -0.002(3) -0.023(3) -0.015(3)
O26 0.110(4) 0.099(5) 0.052(3) -0.024(3) 0.000(3) 0.020(4)
O54 0.094(4) 0.077(5) 0.108(4) 0.012(4) -0.003(3) -0.017(4)
O63 0.097(4) 0.092(5) 0.117(4) 0.024(4) -0.052(3) -0.007(4)
N1 0.048(3) 0.068(4) 0.048(3) -0.010(3) -0.006(2) -0.004(3)
C1 0.064(5) 0.049(5) 0.048(4) 0.003(4) 0.005(3) -0.007(4)
C2 0.057(5) 0.091(7) 0.048(4) -0.007(4) 0.004(3) -0.016(5)
C3 0.050(4) 0.104(8) 0.054(4) 0.000(5) 0.000(3) -0.017(5)
C4 0.076(5) 0.062(5) 0.060(4) 0.013(4) 0.007(4) 0.002(5)
C5 0.059(5) 0.077(6) 0.059(4) 0.021(4) 0.002(4) 0.001(5)
C6 0.037(3) 0.068(5) 0.046(3) -0.002(4) 0.001(3) -0.005(4)
C7 0.038(3) 0.045(4) 0.058(4) -0.007(3) 0.006(3) -0.009(3)
C8 0.034(3) 0.044(4) 0.044(3) -0.001(3) -0.003(3) -0.007(3)
C9 0.042(4) 0.069(5) 0.052(4) -0.004(4) 0.001(3) -0.010(4)
C10 0.043(4) 0.072(5) 0.042(3) -0.001(3) 0.001(3) 0.000(4)
C11 0.050(4) 0.042(4) 0.050(4) -0.006(3) -0.004(3) -0.010(3)
C12 0.062(4) 0.054(5) 0.074(4) -0.009(4) -0.006(4) -0.003(4)
C13 0.035(3) 0.056(5) 0.048(3) -0.004(3) 0.002(3) -0.004(3)
C14 0.045(4) 0.055(5) 0.053(4) 0.000(4) 0.005(3) 0.001(4)
C15 0.038(4) 0.062(5) 0.072(5) 0.012(4) 0.007(3) -0.001(4)
C16 0.120(7) 0.137(8) 0.147(7) -0.011(6) -0.035(6) 0.008(7)
C17 0.111(9) 0.270(16) 0.216(12) -0.070(11) -0.002(9) 0.020(11)
C18 0.046(4) 0.071(6) 0.049(4) 0.001(4) 0.005(3) 0.004(4)
C19 0.049(4) 0.076(6) 0.049(4) -0.001(4) 0.007(3) 0.015(4)
C20 0.049(4) 0.092(7) 0.056(4) 0.014(4) 0.016(3) 0.009(5)
C21 0.066(5) 0.072(6) 0.056(4) 0.011(4) 0.010(4) 0.020(5)
C22 0.060(5) 0.093(8) 0.090(6) 0.017(5) 0.032(5) 0.022(5)
C23 0.052(5) 0.096(8) 0.074(5) 0.008(5) 0.022(4) -0.005(5)
C24 0.100(7) 0.083(8) 0.123(7) 0.007(6) 0.019(6) 0.031(6)
I2 0.0456(3) 0.0996(5) 0.0600(3) 0.0024(3) -0.0040(2) -0.0010(3)
S2 0.0641(13) 0.0819(16) 0.0638(12) 0.0109(11) 0.0300(10) 0.0013(12)
F4 0.096(3) 0.081(4) 0.097(3) 0.014(3) 0.026(3) -0.011(3)
F5 0.059(3) 0.132(5) 0.081(3) -0.038(3) 0.002(2) -0.018(3)
F6 0.065(3) 0.109(4) 0.099(3) 0.048(3) -0.021(2) -0.019(3)
O15 0.064(3) 0.104(5) 0.095(4) 0.009(3) 0.041(3) -0.014(3)
O25 0.108(4) 0.105(5) 0.055(3) 0.033(3) 0.030(3) 0.022(4)
O44 0.092(4) 0.084(5) 0.200(6) -0.014(4) 0.074(4) -0.011(4)
O52 0.087(4) 0.071(4) 0.139(5) 0.006(4) 0.033(4) -0.017(4)
N2 0.042(3) 0.064(4) 0.049(3) 0.006(3) 0.010(2) -0.006(3)
C0AA 0.037(4) 0.076(6) 0.063(4) 0.011(4) 0.001(3) -0.005(4)
C25 0.058(4) 0.052(5) 0.053(4) 0.002(4) -0.001(3) 0.001(4)
C26 0.060(5) 0.101(8) 0.063(5) 0.011(5) 0.027(4) -0.012(5)
C27 0.089(6) 0.099(8) 0.083(6) 0.008(6) 0.044(5) 0.024(6)
C28 0.117(7) 0.069(6) 0.109(7) 0.005(5) 0.065(6) 0.021(6)
C29 0.082(6) 0.079(7) 0.077(5) -0.008(5) 0.025(4) 0.008(5)
C30 0.044(4) 0.043(4) 0.062(4) -0.001(3) 0.011(3) -0.007(3)
C31 0.040(4) 0.051(5) 0.048(3) 0.002(3) 0.009(3) -0.011(3)
C32 0.040(3) 0.040(4) 0.057(4) 0.005(3) 0.007(3) -0.006(3)
C33 0.039(4) 0.051(4) 0.059(4) -0.002(3) 0.008(3) -0.005(3)
C34 0.049(4) 0.055(5) 0.037(3) 0.003(3) 0.003(3) -0.002(3)
C35 0.036(3) 0.047(4) 0.054(4) 0.015(3) 0.005(3) -0.004(3)
C36 0.035(3) 0.048(4) 0.049(3) 0.001(3) 0.002(3) -0.006(3)
C37 0.045(4) 0.065(6) 0.086(5) 0.007(5) 0.004(4) -0.004(5)
C38 0.124(7) 0.139(9) 0.229(9) -0.001(7) 0.094(7) 0.006(7)
C39 0.183(13) 0.266(17) 0.291(15) -0.006(13) 0.114(12) 0.043(12)
C40 0.045(4) 0.064(5) 0.050(4) -0.005(4) 0.017(3) 0.000(4)
C41 0.062(5) 0.092(7) 0.053(4) 0.001(4) 0.008(4) 0.022(5)
C42 0.061(5) 0.091(7) 0.067(5) -0.018(5) 0.014(4) 0.005(5)
C43 0.068(5) 0.079(7) 0.066(5) 0.002(5) 0.019(4) 0.020(5)
C44 0.054(5) 0.100(8) 0.077(5) 0.010(5) 0.010(4) 0.026(5)
C45 0.041(4) 0.098(7) 0.071(5) -0.002(5) 0.004(4) -0.002(5)
C46 0.107(8) 0.081(8) 0.139(8) -0.003(6) 0.026(6) 0.017(7)
C62 0.059(4) 0.051(5) 0.070(4) 0.009(4) 0.009(4) -0.003(4)

loop_
_atom_type_symbol
_atom_type_description
_atom_type_scat_dispersion_real
_atom_type_scat_dispersion_imag
_atom_type_scat_source
C C 0.0033 0.0016 'International Tables Vol C Tables 4.2.6.8 and 6.1.1.4'
H H 0.0000 0.0000 'International Tables Vol C Tables 4.2.6.8 and 6.1.1.4'
F F 0.0171 0.0103 'International Tables Vol C Tables 4.2.6.8 and 6.1.1.4'
I I -0.4742 1.8119 'International Tables Vol C Tables 4.2.6.8 and 6.1.1.4'
N N 0.0061 0.0033 'International Tables Vol C Tables 4.2.6.8 and 6.1.1.4'
O O 0.0106 0.0060 'International Tables Vol C Tables 4.2.6.8 and 6.1.1.4'
S S 0.1246 0.1234 'International Tables Vol C Tables 4.2.6.8 and 6.1.1.4'

loop_
_geom_angle_atom_site_label_1
_geom_angle_atom_site_label_2
_geom_angle_atom_site_label_3
_geom_angle
O1AA S1 N1 105.5(3)
O1AA S1 C18 107.7(4)
O26 S1 O1AA 120.7(3)
O26 S1 N1 105.8(3)
O26 S1 C18 108.7(3)
N1 S1 C18 107.7(3)
C15 O63 C16 118.4(8)
C9 N1 S1 119.5(4)
C10 N1 S1 119.3(4)
C10 N1 C9 105.9(5)
F1 C1 C6 117.2(7)
C2 C1 F1 116.7(7)
C2 C1 C6 126.1(8)
C1 C2 H2 121.0
C1 C2 C3 118.0(8)
C3 C2 H2 121.0
C2 C3 H3 120.3
C2 C3 C4 119.3(7)
C4 C3 H3 120.3
C3 C4 H4 119.6
C3 C4 C5 120.8(8)
C5 C4 H4 119.6
C4 C5 H5 120.4
C6 C5 C4 119.3(7)
C6 C5 H5 120.4
C1 C6 C5 116.4(6)
C1 C6 C7 122.9(7)
C5 C6 C7 120.8(6)
C6 C7 I1 113.0(4)
C8 C7 I1 119.7(5)
C8 C7 C6 127.3(6)
C7 C8 C9 123.8(5)
C7 C8 C11 127.2(5)
C9 C8 C11 108.9(5)
N1 C9 C8 104.0(5)
N1 C9 H9A 111.0
N1 C9 H9B 111.0
C8 C9 H9A 111.0
C8 C9 H9B 111.0
H9A C9 H9B 109.0
N1 C10 H10A 111.1
N1 C10 H10B 111.1
N1 C10 C11 103.2(5)
H10A C10 H10B 109.1
C11 C10 H10A 111.1
C11 C10 H10B 111.1
C8 C11 C10 99.7(5)
C8 C11 C12 109.2(5)
C8 C11 C13 111.7(5)
C10 C11 C13 111.6(5)
C12 C11 C10 110.7(5)
C12 C11 C13 113.1(6)
C11 C12 H12A 109.5
C11 C12 H12B 109.5
C11 C12 H12C 109.5
H12A C12 H12B 109.5
H12A C12 H12C 109.5
H12B C12 H12C 109.5
C11 C13 H13A 107.9
C11 C13 H13B 107.9
H13A C13 H13B 107.2
C14 C13 C11 117.5(5)
C14 C13 H13A 107.9
C14 C13 H13B 107.9
F2 C14 F3 105.3(5)
F2 C14 C13 113.9(6)
F2 C14 C15 109.3(6)
F3 C14 C13 111.7(5)
F3 C14 C15 105.8(6)
C13 C14 C15 110.4(5)
O54 C15 O63 125.2(8)
O54 C15 C14 123.8(7)
O63 C15 C14 110.8(7)
O63 C16 H16A 110.1
O63 C16 H16B 110.1
H16A C16 H16B 108.4
C17 C16 O63 108.0(11)
C17 C16 H16A 110.1
C17 C16 H16B 110.1
C16 C17 H17A 109.5
C16 C17 H17B 109.5
C16 C17 H17C 109.5
H17A C17 H17B 109.5
H17A C17 H17C 109.5
H17B C17 H17C 109.5
C19 C18 S1 120.1(6)
C19 C18 C23 118.7(7)
C23 C18 S1 121.1(6)
C18 C19 H19 120.0
C20 C19 C18 120.0(7)
C20 C19 H19 120.0
C19 C20 H20 119.4
C21 C20 C19 121.3(7)
C21 C20 H20 119.4
C20 C21 C24 120.5(8)
C22 C21 C20 118.9(8)
C22 C21 C24 120.6(8)
C21 C22 H22 119.6
C21 C22 C23 120.8(8)
C23 C22 H22 119.6
C18 C23 H23 119.9
C22 C23 C18 120.3(7)
C22 C23 H23 119.9
C21 C24 H24A 109.5
C21 C24 H24B 109.5
C21 C24 H24C 109.5
H24A C24 H24B 109.5
H24A C24 H24C 109.5
H24B C24 H24C 109.5
O15 S2 O25 120.6(3)
O15 S2 N2 105.6(3)
O15 S2 C40 107.7(4)
O25 S2 N2 105.8(3)
O25 S2 C40 108.6(4)
N2 S2 C40 107.7(3)
C37 O44 C38 117.5(8)
C33 N2 S2 118.5(4)
C33 N2 C34 107.9(4)
C34 N2 S2 118.7(4)
F5 C0AA C36 110.3(6)
F5 C0AA C37 106.4(7)
F6 C0AA F5 105.8(6)
F6 C0AA C36 112.6(6)
F6 C0AA C37 109.9(6)
C37 C0AA C36 111.5(6)
F4 C25 C26 118.6(7)
F4 C25 C31 115.9(6)
C26 C25 C31 125.5(8)
C25 C26 H26 121.3
C25 C26 C27 117.3(8)
C27 C26 H26 121.3
C26 C27 H27 120.0
C26 C27 C28 119.9(7)
C28 C27 H27 120.0
C27 C28 H28 119.2
C27 C28 C29 121.5(8)
C29 C28 H28 119.2
C28 C29 H29 120.4
C31 C29 C28 119.2(8)
C31 C29 H29 120.4
C31 C30 I2 113.1(4)
C32 C30 I2 119.8(4)
C32 C30 C31 127.2(6)
C25 C31 C30 122.9(6)
C29 C31 C25 116.5(6)
C29 C31 C30 120.6(6)
C30 C32 C33 123.4(6)
C30 C32 C35 128.8(6)
C33 C32 C35 107.8(5)
N2 C33 C32 103.2(5)
N2 C33 H33A 111.1
N2 C33 H33B 111.1
C32 C33 H33A 111.1
C32 C33 H33B 111.1
H33A C33 H33B 109.1
N2 C34 H34A 111.7
N2 C34 H34B 111.7
N2 C34 C35 100.5(5)
H34A C34 H34B 109.4
C35 C34 H34A 111.7
C35 C34 H34B 111.7
C32 C35 C36 112.2(5)
C34 C35 C32 102.2(5)
C34 C35 C36 112.2(5)
C62 C35 C32 108.9(5)
C62 C35 C34 110.5(5)
C62 C35 C36 110.5(5)
C0AA C36 C35 116.1(5)
C0AA C36 H36A 108.3
C0AA C36 H36B 108.3
C35 C36 H36A 108.3
C35 C36 H36B 108.3
H36A C36 H36B 107.4
O44 C37 C0AA 111.6(8)
O52 C37 O44 125.2(8)
O52 C37 C0AA 123.2(9)
O44 C38 H38A 109.3
O44 C38 H38B 109.3
H38A C38 H38B 107.9
C39 C38 O44 111.7(12)
C39 C38 H38A 109.3
C39 C38 H38B 109.3
C38 C39 H39A 109.5
C38 C39 H39B 109.5
C38 C39 H39C 109.5
H39A C39 H39B 109.5
H39A C39 H39C 109.5
H39B C39 H39C 109.5
C41 C40 S2 118.7(6)
C45 C40 S2 121.0(6)
C45 C40 C41 120.4(8)
C40 C41 H41 120.4
C40 C41 C42 119.2(8)
C42 C41 H41 120.4
C41 C42 H42 119.4
C43 C42 C41 121.1(8)
C43 C42 H42 119.4
C42 C43 C44 118.1(9)
C42 C43 C46 121.3(9)
C44 C43 C46 120.5(8)
C43 C44 H44 119.4
C45 C44 C43 121.1(8)
C45 C44 H44 119.4
C40 C45 C44 120.0(8)
C40 C45 H45 120.0
C44 C45 H45 120.0
C43 C46 H46A 109.5
C43 C46 H46B 109.5
C43 C46 H46C 109.5
H46A C46 H46B 109.5
H46A C46 H46C 109.5
H46B C46 H46C 109.5
C35 C62 H62A 109.5
C35 C62 H62B 109.5
C35 C62 H62C 109.5
H62A C62 H62B 109.5
H62A C62 H62C 109.5
H62B C62 H62C 109.5

loop_
_geom_bond_atom_site_label_1
_geom_bond_atom_site_label_2
_geom_bond_distance
I1 C7 2.118(6)
S1 O1AA 1.434(5)
S1 O26 1.418(5)
S1 N1 1.628(5)
S1 C18 1.737(8)
F1 C1 1.350(8)
F2 C14 1.347(8)
F3 C14 1.358(7)
O54 C15 1.168(8)
O63 C15 1.286(8)
O63 C16 1.505(11)
N1 C9 1.478(7)
N1 C10 1.464(7)
C1 C2 1.337(9)
C1 C6 1.367(9)
C2 H2 0.9300
C2 C3 1.371(11)
C3 H3 0.9300
C3 C4 1.389(10)
C4 H4 0.9300
C4 C5 1.399(9)
C5 H5 0.9300
C5 C6 1.387(10)
C6 C7 1.491(8)
C7 C8 1.321(7)
C8 C9 1.497(8)
C8 C11 1.533(8)
C9 H9A 0.9700
C9 H9B 0.9700
C10 H10A 0.9700
C10 H10B 0.9700
C10 C11 1.537(8)
C11 C12 1.537(9)
C11 C13 1.550(8)
C12 H12A 0.9600
C12 H12B 0.9600
C12 H12C 0.9600
C13 H13A 0.9700
C13 H13B 0.9700
C13 C14 1.507(8)
C14 C15 1.531(9)
C16 H16A 0.9700
C16 H16B 0.9700
C16 C17 1.337(14)
C17 H17A 0.9600
C17 H17B 0.9600
C17 H17C 0.9600
C18 C19 1.377(9)
C18 C23 1.380(9)
C19 H19 0.9300
C19 C20 1.368(10)
C20 H20 0.9300
C20 C21 1.366(10)
C21 C22 1.359(10)
C21 C24 1.520(11)
C22 H22 0.9300
C22 C23 1.375(11)
C23 H23 0.9300
C24 H24A 0.9600
C24 H24B 0.9600
C24 H24C 0.9600
I2 C30 2.120(6)
S2 O15 1.426(5)
S2 O25 1.437(5)
S2 N2 1.627(5)
S2 C40 1.760(8)
F4 C25 1.348(8)
F5 C0AA 1.371(8)
F6 C0AA 1.334(8)
O44 C37 1.280(9)
O44 C38 1.497(11)
O52 C37 1.185(9)
N2 C33 1.465(7)
N2 C34 1.489(7)
C0AA C36 1.515(8)
C0AA C37 1.513(9)
C25 C26 1.357(9)
C25 C31 1.377(9)
C26 H26 0.9300
C26 C27 1.362(11)
C27 H27 0.9300
C27 C28 1.373(11)
C28 H28 0.9300
C28 C29 1.394(9)
C29 H29 0.9300
C29 C31 1.376(10)
C30 C31 1.473(8)
C30 C32 1.325(8)
C32 C33 1.516(8)
C32 C35 1.543(8)
C33 H33A 0.9700
C33 H33B 0.9700
C34 H34A 0.9700
C34 H34B 0.9700
C34 C35 1.540(8)
C35 C36 1.557(8)
C35 C62 1.539(9)
C36 H36A 0.9700
C36 H36B 0.9700
C38 H38A 0.9700
C38 H38B 0.9700
C38 C39 1.296(16)
C39 H39A 0.9600
C39 H39B 0.9600
C39 H39C 0.9600
C40 C41 1.379(10)
C40 C45 1.357(9)
C41 H41 0.9300
C41 C42 1.391(10)
C42 H42 0.9300
C42 C43 1.371(10)
C43 C44 1.385(11)
C43 C46 1.524(12)
C44 H44 0.9300
C44 C45 1.379(11)
C45 H45 0.9300
C46 H46A 0.9600
C46 H46B 0.9600
C46 H46C 0.9600
C62 H62A 0.9600
C62 H62B 0.9600
C62 H62C 0.9600

loop_
_geom_torsion_atom_site_label_1
_geom_torsion_atom_site_label_2
_geom_torsion_atom_site_label_3
_geom_torsion_atom_site_label_4
_geom_torsion
I1 C7 C8 C9 3.0(9)
I1 C7 C8 C11 -178.0(5)
S1 N1 C9 C8 166.6(4)
S1 N1 C10 C11 178.6(4)
S1 C18 C19 C20 177.8(5)
S1 C18 C23 C22 -177.0(6)
F1 C1 C2 C3 179.5(6)
F1 C1 C6 C5 177.5(6)
F1 C1 C6 C7 -4.0(9)
F2 C14 C15 O54 -141.2(8)
F2 C14 C15 O63 44.5(8)
F3 C14 C15 O54 -28.3(10)
F3 C14 C15 O63 157.4(6)
O1AA S1 N1 C9 50.7(6)
O1AA S1 N1 C10 -176.7(5)
O1AA S1 C18 C19 164.4(5)
O1AA S1 C18 C23 -19.3(6)
O26 S1 N1 C9 179.7(5)
O26 S1 N1 C10 -47.6(6)
O26 S1 C18 C19 32.1(6)
O26 S1 C18 C23 -151.6(5)
N1 S1 C18 C19 -82.2(5)
N1 S1 C18 C23 94.1(6)
N1 C10 C11 C8 38.6(6)
N1 C10 C11 C12 -76.3(7)
N1 C10 C11 C13 156.8(5)
C1 C2 C3 C4 2.4(10)
C1 C6 C7 I1 86.3(6)
C1 C6 C7 C8 -93.2(9)
C2 C1 C6 C5 -4.1(10)
C2 C1 C6 C7 174.4(6)
C2 C3 C4 C5 -2.9(10)
C3 C4 C5 C6 -0.1(10)
C4 C5 C6 C1 3.4(10)
C4 C5 C6 C7 -175.1(5)
C5 C6 C7 I1 -95.3(6)
C5 C6 C7 C8 85.2(9)
C6 C1 C2 C3 1.1(11)
C6 C7 C8 C9 -177.4(6)
C6 C7 C8 C11 1.5(11)
C7 C8 C9 N1 176.2(6)
C7 C8 C11 C10 159.2(7)
C7 C8 C11 C12 -84.7(8)
C7 C8 C11 C13 41.1(9)
C8 C11 C13 C14 164.7(6)
C9 N1 C10 C11 -43.1(7)
C9 C8 C11 C10 -21.8(7)
C9 C8 C11 C12 94.3(6)
C9 C8 C11 C13 -139.8(6)
C10 N1 C9 C8 28.4(7)
C10 C11 C13 C14 54.0(8)
C11 C8 C9 N1 -2.9(7)
C11 C13 C14 F2 56.3(8)
C11 C13 C14 F3 -62.8(8)
C11 C13 C14 C15 179.8(6)
C12 C11 C13 C14 -71.6(8)
C13 C14 C15 O54 92.7(9)
C13 C14 C15 O63 -81.6(8)
C15 O63 C16 C17 121.2(12)
C16 O63 C15 O54 -7.1(13)
C16 O63 C15 C14 167.1(8)
C18 S1 N1 C9 -64.2(6)
C18 S1 N1 C10 68.5(6)
C18 C19 C20 C21 -1.5(11)
C19 C18 C23 C22 -0.7(11)
C19 C20 C21 C22 0.8(11)
C19 C20 C21 C24 -179.8(7)
C20 C21 C22 C23 0.0(12)
C21 C22 C23 C18 0.0(12)
C23 C18 C19 C20 1.4(10)
C24 C21 C22 C23 -179.5(8)
I2 C30 C31 C25 89.5(7)
I2 C30 C31 C29 -90.1(7)
I2 C30 C32 C33 -0.8(9)
I2 C30 C32 C35 177.6(5)
S2 N2 C33 C32 169.6(4)
S2 N2 C34 C35 177.8(4)
S2 C40 C41 C42 178.5(5)
S2 C40 C45 C44 -178.1(5)
F4 C25 C26 C27 -178.8(7)
F4 C25 C31 C29 176.9(6)
F4 C25 C31 C30 -2.7(9)
F5 C0AA C36 C35 -67.2(8)
F5 C0AA C37 O44 158.7(7)
F5 C0AA C37 O52 -20.8(10)
F6 C0AA C36 C35 50.7(8)
F6 C0AA C37 O44 44.6(9)
F6 C0AA C37 O52 -134.9(9)
O15 S2 N2 C33 48.1(6)
O15 S2 N2 C34 -177.7(5)
O15 S2 C40 C41 157.0(5)
O15 S2 C40 C45 -22.9(6)
O25 S2 N2 C33 177.2(5)
O25 S2 N2 C34 -48.7(6)
O25 S2 C40 C41 24.8(6)
O25 S2 C40 C45 -155.2(5)
N2 S2 C40 C41 -89.5(5)
N2 S2 C40 C45 90.6(5)
N2 C34 C35 C32 37.2(6)
N2 C34 C35 C36 157.6(5)
N2 C34 C35 C62 -78.5(6)
C25 C26 C27 C28 -0.4(13)
C26 C25 C31 C29 -4.2(10)
C26 C25 C31 C30 176.1(7)
C26 C27 C28 C29 0.4(14)
C27 C28 C29 C31 -2.3(12)
C28 C29 C31 C25 3.9(10)
C28 C29 C31 C30 -176.4(6)
C30 C32 C33 N2 173.2(6)
C30 C32 C35 C34 161.3(6)
C30 C32 C35 C36 40.9(9)
C30 C32 C35 C62 -81.8(8)
C31 C25 C26 C27 2.4(11)
C31 C30 C32 C33 -180.0(6)
C31 C30 C32 C35 -1.5(11)
C32 C30 C31 C25 -91.3(9)
C32 C30 C31 C29 89.1(9)
C32 C35 C36 C0AA 164.9(6)
C33 N2 C34 C35 -43.7(6)
C33 C32 C35 C34 -20.1(6)
C33 C32 C35 C36 -140.5(6)
C33 C32 C35 C62 96.8(6)
C34 N2 C33 C32 30.9(6)
C34 C35 C36 C0AA 50.5(8)
C35 C32 C33 N2 -5.5(7)
C36 C0AA C37 O44 -81.1(9)
C36 C0AA C37 O52 99.5(10)
C37 O44 C38 C39 158.3(13)
C37 C0AA C36 C35 174.9(6)
C38 O44 C37 O52 -6.3(14)
C38 O44 C37 C0AA 174.3(8)
C40 S2 N2 C33 -66.8(5)
C40 S2 N2 C34 67.4(6)
C40 C41 C42 C43 0.3(10)
C41 C40 C45 C44 1.9(10)
C41 C42 C43 C44 0.7(11)
C41 C42 C43 C46 -179.1(7)
C42 C43 C44 C45 -0.3(11)
C43 C44 C45 C40 -1.0(11)
C45 C40 C41 C42 -1.6(10)
C46 C43 C44 C45 179.4(7)
C62 C35 C36 C0AA -73.4(8)
